data_7028897
loop_
_publ_author_name
'Streubel, Rainer'
'Kyri, Andreas Wolfgang'
'Duan, Lili'
'Schnakenburg, Gregor'

_publ_section_title
;
 Synthesis of Li/OR phosphinidenoid complexes: on the evidence for
 intramolecular O-Li donation and the effect of cation encapsulation.
;
_journal_issue 5
_journal_name_full 'Dalton transactions (Cambridge, England : 2003)'
_journal_page_first 2088
_journal_page_last 2097
_journal_paper_doi 10.1039/c3dt52269e
_journal_volume 43
_journal_year 2014
_chemical_formula_moiety 'C13 H23 O6 P Si2 W'
_chemical_formula_sum 'C13 H23 O6 P Si2 W'
_chemical_formula_weight 546.31
_chemical_name_systematic
; 
 ? 
;
_space_group_IT_number 14
_symmetry_cell_setting monoclinic
_symmetry_space_group_name_Hall '-P 2ybc'
_symmetry_space_group_name_H-M 'P 1 21/c 1'
_atom_sites_solution_hydrogens geom
_atom_sites_solution_primary direct
_atom_sites_solution_secondary difmap
_audit_creation_method SHELXL-97
_cell_angle_alpha 90.00
_cell_angle_beta 98.053(4)
_cell_angle_gamma 90.00
_cell_formula_units_Z 4
_cell_length_a 9.6986(5)
_cell_length_b 9.4668(6)
_cell_length_c 22.8326(12)
_cell_measurement_reflns_used 5395
_cell_measurement_temperature 123(2)
_cell_measurement_theta_max 29.29
_cell_measurement_theta_min 3.02
_cell_volume 2075.7(2)
_computing_cell_refinement 'STOE X-AREA'
_computing_data_collection 'STOE X-AREA'
_computing_data_reduction 'STOE X-RED'
_computing_molecular_graphics 'DIAMOND (Brandenburg, 1999)'
_computing_publication_material 'SHELXL97 (Sheldrick, 1997)'
_computing_structure_refinement 'SHELXL-97 (Sheldrick, 1997)'
_computing_structure_solution 'SHELXS-97 (Sheldrick, 1990)'
_diffrn_ambient_temperature 123(2)
_diffrn_detector 'image plate (34 cm diameter)'
_diffrn_detector_area_resol_mean 6.67
_diffrn_detector_type STOE
_diffrn_measured_fraction_theta_full 0.946
_diffrn_measured_fraction_theta_max 0.946
_diffrn_measurement_details ' 187 frames, detector distance = 100 mm'
_diffrn_measurement_device '2-circle goniometer'
_diffrn_measurement_device_type 'STOE IPDS 2T'
_diffrn_measurement_method 'rotation method'
_diffrn_radiation_collimation '0.5 mm diameter, monocapillary'
_diffrn_radiation_monochromator 'plane graphite'
_diffrn_radiation_polarisn_norm 0
_diffrn_radiation_type 'Mo K\a'
_diffrn_radiation_wavelength 0.71073
_diffrn_reflns_av_R_equivalents 0.2624
_diffrn_reflns_av_sigmaI/netI 0.2094
_diffrn_reflns_limit_h_max 11
_diffrn_reflns_limit_h_min -11
_diffrn_reflns_limit_k_max 11
_diffrn_reflns_limit_k_min -11
_diffrn_reflns_limit_l_max 28
_diffrn_reflns_limit_l_min -28
_diffrn_reflns_number 11962
_diffrn_reflns_theta_full 26.00
_diffrn_reflns_theta_max 26.00
_diffrn_reflns_theta_min 3.02
_diffrn_source 'sealed X-ray tube, 12 x 0.4 mm long-fine focus'
_diffrn_source_current 45
_diffrn_source_power 2.25
_diffrn_source_voltage 50
_exptl_absorpt_coefficient_mu 5.779
_exptl_absorpt_correction_T_max 0.8018
_exptl_absorpt_correction_T_min 0.4777
_exptl_absorpt_correction_type integration
_exptl_absorpt_process_details 'STOE XRed'
_exptl_crystal_colour colourless
_exptl_crystal_density_diffrn 1.748
_exptl_crystal_density_method 'not measured'
_exptl_crystal_description rod
_exptl_crystal_F_000 1064
_exptl_crystal_size_max 0.15
_exptl_crystal_size_mid 0.06
_exptl_crystal_size_min 0.04
_refine_diff_density_max 1.246
_refine_diff_density_min -1.044
_refine_diff_density_rms 0.187
_refine_ls_extinction_method none
_refine_ls_goodness_of_fit_ref 0.932
_refine_ls_hydrogen_treatment mixed
_refine_ls_matrix_type full
_refine_ls_number_parameters 218
_refine_ls_number_reflns 3853
_refine_ls_number_restraints 37
_refine_ls_restrained_S_all 0.929
_refine_ls_R_factor_all 0.1748
_refine_ls_R_factor_gt 0.1187
_refine_ls_shift/su_max 0.005
_refine_ls_shift/su_mean 0.000
_refine_ls_structure_factor_coef Fsqd
_refine_ls_weighting_details 'calc w=1/[\s^2^(Fo^2^)+(0.0000P)^2^+0.0000P] where P=(Fo^2^+2Fc^2^)/3'
_refine_ls_weighting_scheme calc
_refine_ls_wR_factor_gt 0.0596
_refine_ls_wR_factor_ref 0.0677
_reflns_number_gt 2400
_reflns_number_total 3853
_reflns_threshold_expression >2sigma(I)
_cod_data_source_file c3dt52269e.txt
_cod_data_source_block GSTR289
_cod_depositor_comments
;
The following automatic conversions were performed:

'_exptl_absorpt_correction_type' value 'Integration' changed to
'integration' according to
/usr/data/users/saulius/automatic-downloads/current/RSC/lib/dictionaries/cif_core.dic
dictionary named 'cif_core.dic' version 2.4.2 from 2011-04-26.

Automatic conversion script
Id: cif_fix_values 2281 2013-09-26 08:29:07Z andrius 
;
_cod_original_sg_symbol_H-M 'P 21/c'
_cod_database_code 7028897

loop_
_symmetry_equiv_pos_as_xyz
'x, y, z'
'-x, y+1/2, -z+1/2'
'-x, -y, -z'
'x, -y-1/2, z-1/2'

loop_
_atom_site_label
_atom_site_type_symbol
_atom_site_fract_x
_atom_site_fract_y
_atom_site_fract_z
_atom_site_U_iso_or_equiv
_atom_site_adp_type
_atom_site_occupancy
_atom_site_symmetry_multiplicity
_atom_site_calc_flag
_atom_site_refinement_flags
C1 C 0.0372(10) 0.4339(11) 0.9113(6) 0.050(4) Uani 1 1 d U
H1C H 0.0320 0.5324 0.9240 0.060 Uiso 1 1 calc R
H1B H 0.0190 0.3711 0.9435 0.060 Uiso 1 1 calc R
H1A H -0.0325 0.4172 0.8766 0.060 Uiso 1 1 calc R
C2 C 0.3447(9) 0.3062(9) 0.8272(4) 0.023(2) Uani 1 1 d U
H2A H 0.3888 0.2142 0.8189 0.028 Uiso 1 1 calc R
C3 C 0.1642(9) 0.5379(13) 0.7590(4) 0.035(2) Uani 1 1 d .
H3A H 0.2096 0.6055 0.7880 0.041 Uiso 1 1 calc R
H3B H 0.0792 0.5021 0.7724 0.041 Uiso 1 1 calc R
H3C H 0.1405 0.5850 0.7207 0.041 Uiso 1 1 calc R
C4 C 0.1993(11) 0.2490(10) 0.7033(5) 0.035(3) Uani 1 1 d U
H4A H 0.1181 0.2139 0.7200 0.042 Uiso 1 1 calc R
H4B H 0.2646 0.1712 0.7004 0.042 Uiso 1 1 calc R
H4C H 0.1691 0.2879 0.6638 0.042 Uiso 1 1 calc R
C5 C 0.4360(10) 0.4546(14) 0.7165(4) 0.045(3) Uani 1 1 d U
H5A H 0.5047 0.3789 0.7157 0.054 Uiso 1 1 calc R
H5B H 0.4790 0.5343 0.7396 0.054 Uiso 1 1 calc R
H5C H 0.4033 0.4857 0.6760 0.054 Uiso 1 1 calc R
C6 C 0.4502(12) 0.5984(10) 0.8751(6) 0.039(3) Uani 1 1 d U
H6A H 0.3577 0.6160 0.8862 0.047 Uiso 1 1 calc R
H6B H 0.4534 0.6341 0.8350 0.047 Uiso 1 1 calc R
H6C H 0.5206 0.6470 0.9029 0.047 Uiso 1 1 calc R
C7 C 0.6552(11) 0.3710(12) 0.8507(6) 0.050(3) Uani 1 1 d .
H7A H 0.6490 0.3974 0.8089 0.059 Uiso 1 1 calc R
H7B H 0.6772 0.2702 0.8552 0.059 Uiso 1 1 calc R
H7C H 0.7287 0.4265 0.8740 0.059 Uiso 1 1 calc R
C8 C 0.5036(11) 0.3421(11) 0.9553(5) 0.041(3) Uani 1 1 d .
H8A H 0.5218 0.2403 0.9560 0.049 Uiso 1 1 calc R
H8B H 0.4174 0.3610 0.9717 0.049 Uiso 1 1 calc R
H8C H 0.5812 0.3910 0.9790 0.049 Uiso 1 1 calc R
C9 C 0.1593(11) -0.1494(12) 0.9584(5) 0.032(3) Uani 1 1 d .
C10 C 0.1698(10) -0.0615(10) 0.8362(5) 0.028(3) Uani 1 1 d .
C11 C 0.3907(11) -0.0040(10) 0.9263(4) 0.027(3) Uani 1 1 d U
C12 C 0.2034(9) 0.1452(10) 0.9937(5) 0.023(3) Uani 1 1 d .
C13 C -0.0276(10) 0.0578(10) 0.9058(4) 0.025(2) Uani 1 1 d U
O1 O 0.1744(7) 0.4057(6) 0.8964(3) 0.0301(18) Uani 1 1 d .
O2 O 0.1454(8) -0.2547(8) 0.9824(3) 0.041(2) Uani 1 1 d .
O3 O 0.1675(8) -0.1111(8) 0.7900(4) 0.040(2) Uani 1 1 d .
O4 O 0.5080(6) -0.0295(9) 0.9317(3) 0.0373(18) Uani 1 1 d .
O5 O 0.2120(7) 0.2144(7) 1.0359(3) 0.0369(19) Uani 1 1 d .
O6 O -0.1482(7) 0.0685(7) 0.8996(3) 0.0352(19) Uani 1 1 d .
P P 0.1960(3) 0.2592(3) 0.86285(12) 0.0234(6) Uani 1 1 d .
H9 H 0.100(8) 0.293(9) 0.829(4) 0.028 Uiso 1 1 d .
Si1 Si 0.2853(3) 0.3875(3) 0.75117(12) 0.0259(7) Uani 1 1 d .
Si2 Si 0.4855(3) 0.4071(3) 0.87726(14) 0.0293(7) Uani 1 1 d .
W W 0.18195(5) 0.03337(5) 0.91641(2) 0.02242(10) Uani 1 1 d U

loop_
_atom_site_aniso_label
_atom_site_aniso_U_11
_atom_site_aniso_U_22
_atom_site_aniso_U_33
_atom_site_aniso_U_23
_atom_site_aniso_U_13
_atom_site_aniso_U_12
C1 0.044(6) 0.034(8) 0.077(9) -0.006(6) 0.032(6) 0.004(5)
C2 0.020(5) 0.012(5) 0.038(6) 0.003(4) 0.007(4) 0.000(4)
C3 0.039(6) 0.036(6) 0.027(6) 0.006(6) -0.003(4) 0.003(6)
C4 0.050(6) 0.022(6) 0.032(6) 0.007(5) 0.004(5) 0.003(5)
C5 0.066(7) 0.049(7) 0.022(5) 0.012(6) 0.015(5) -0.007(7)
C6 0.041(7) 0.022(7) 0.055(8) -0.002(6) 0.013(6) -0.014(5)
C7 0.034(7) 0.039(7) 0.076(10) 0.015(6) 0.009(6) -0.001(5)
C8 0.042(7) 0.035(7) 0.041(7) 0.006(5) -0.012(5) -0.002(5)
C9 0.033(6) 0.041(8) 0.023(6) 0.001(5) 0.007(5) 0.006(5)
C10 0.029(5) 0.013(7) 0.042(7) 0.003(5) 0.002(5) 0.007(4)
C11 0.046(5) 0.014(7) 0.023(5) -0.005(4) 0.007(4) 0.001(4)
C12 0.012(5) 0.017(6) 0.041(7) 0.012(5) 0.007(5) 0.002(4)
C13 0.031(2) 0.018(6) 0.024(5) -0.003(4) -0.003(4) 0.000(5)
O1 0.033(4) 0.023(4) 0.037(5) -0.003(3) 0.014(4) 0.000(3)
O2 0.051(5) 0.029(5) 0.046(5) 0.013(4) 0.012(4) 0.001(4)
O3 0.049(5) 0.040(5) 0.030(5) -0.014(4) -0.003(4) 0.002(4)
O4 0.031(4) 0.047(4) 0.035(4) -0.007(5) 0.007(3) 0.003(4)
O5 0.047(5) 0.034(5) 0.030(5) -0.008(4) 0.009(4) 0.000(4)
O6 0.029(4) 0.032(5) 0.045(5) 0.005(3) 0.005(4) -0.002(3)
P 0.0272(15) 0.0180(16) 0.0263(16) 0.0013(11) 0.0087(12) 0.0008(12)
Si1 0.0343(16) 0.0203(16) 0.0245(16) -0.0001(12) 0.0094(13) 0.0002(13)
Si2 0.0291(16) 0.0239(19) 0.0336(19) 0.0067(13) 0.0003(14) -0.0049(12)
W 0.02735(18) 0.01785(18) 0.02307(18) 0.0014(3) 0.00710(13) -0.0013(3)

loop_
_atom_type_symbol
_atom_type_description
_atom_type_scat_dispersion_real
_atom_type_scat_dispersion_imag
_atom_type_scat_source
C C 0.0033 0.0016 'International Tables Vol C Tables 4.2.6.8 and 6.1.1.4'
H H 0.0000 0.0000 'International Tables Vol C Tables 4.2.6.8 and 6.1.1.4'
O O 0.0106 0.0060 'International Tables Vol C Tables 4.2.6.8 and 6.1.1.4'
P P 0.1023 0.0942 'International Tables Vol C Tables 4.2.6.8 and 6.1.1.4'
Si Si 0.0817 0.0704 'International Tables Vol C Tables 4.2.6.8 and 6.1.1.4'
W W -0.8490 6.8722 'International Tables Vol C Tables 4.2.6.8 and 6.1.1.4'

loop_
_geom_angle_atom_site_label_1
_geom_angle_atom_site_label_2
_geom_angle_atom_site_label_3
_geom_angle
O1 C1 H1C 109.5
O1 C1 H1B 109.5
H1C C1 H1B 109.5
O1 C1 H1A 109.5
H1C C1 H1A 109.5
H1B C1 H1A 109.5
P C2 Si2 113.7(5)
P C2 Si1 110.5(5)
Si2 C2 Si1 116.2(4)
P C2 H2A 105.1
Si2 C2 H2A 105.1
Si1 C2 H2A 105.1
Si1 C3 H3A 109.5
Si1 C3 H3B 109.5
H3A C3 H3B 109.5
Si1 C3 H3C 109.5
H3A C3 H3C 109.5
H3B C3 H3C 109.5
Si1 C4 H4A 109.5
Si1 C4 H4B 109.5
H4A C4 H4B 109.5
Si1 C4 H4C 109.5
H4A C4 H4C 109.5
H4B C4 H4C 109.5
Si1 C5 H5A 109.5
Si1 C5 H5B 109.5
H5A C5 H5B 109.5
Si1 C5 H5C 109.5
H5A C5 H5C 109.5
H5B C5 H5C 109.5
Si2 C6 H6A 109.5
Si2 C6 H6B 109.5
H6A C6 H6B 109.5
Si2 C6 H6C 109.5
H6A C6 H6C 109.5
H6B C6 H6C 109.5
Si2 C7 H7A 109.5
Si2 C7 H7B 109.5
H7A C7 H7B 109.5
Si2 C7 H7C 109.5
H7A C7 H7C 109.5
H7B C7 H7C 109.5
Si2 C8 H8A 109.5
Si2 C8 H8B 109.5
H8A C8 H8B 109.5
Si2 C8 H8C 109.5
H8A C8 H8C 109.5
H8B C8 H8C 109.5
O2 C9 W 179.5(11)
O3 C10 W 176.8(9)
O4 C11 W 178.0(9)
O5 C12 W 176.4(9)
O6 C13 W 178.5(9)
C1 O1 P 117.2(6)
O1 P C2 99.6(4)
O1 P W 119.2(2)
C2 P W 122.5(3)
O1 P H9 86(4)
C2 P H9 104(4)
W P H9 118(4)
C4 Si1 C5 107.9(5)
C4 Si1 C3 111.3(5)
C5 Si1 C3 108.7(5)
C4 Si1 C2 108.0(4)
C5 Si1 C2 111.6(4)
C3 Si1 C2 109.4(4)
C6 Si2 C7 109.9(5)
C6 Si2 C8 110.0(6)
C7 Si2 C8 106.3(6)
C6 Si2 C2 111.2(5)
C7 Si2 C2 107.7(5)
C8 Si2 C2 111.7(5)
C9 W C13 88.9(4)
C9 W C10 93.1(4)
C13 W C10 90.7(4)
C9 W C11 88.3(4)
C13 W C11 176.5(4)
C10 W C11 87.4(4)
C9 W C12 92.2(4)
C13 W C12 91.3(4)
C10 W C12 174.4(4)
C11 W C12 90.8(4)
C9 W P 176.9(3)
C13 W P 88.1(3)
C10 W P 86.4(3)
C11 W P 94.7(3)
C12 W P 88.5(3)

loop_
_geom_bond_atom_site_label_1
_geom_bond_atom_site_label_2
_geom_bond_distance
C1 O1 1.444(10)
C1 H1C 0.9800
C1 H1B 0.9800
C1 H1A 0.9800
C2 P 1.808(8)
C2 Si2 1.909(10)
C2 Si1 1.913(10)
C2 H2A 1.0000
C3 Si1 1.870(11)
C3 H3A 0.9800
C3 H3B 0.9800
C3 H3C 0.9800
C4 Si1 1.832(11)
C4 H4A 0.9800
C4 H4B 0.9800
C4 H4C 0.9800
C5 Si1 1.869(9)
C5 H5A 0.9800
C5 H5B 0.9800
C5 H5C 0.9800
C6 Si2 1.842(11)
C6 H6A 0.9800
C6 H6B 0.9800
C6 H6C 0.9800
C7 Si2 1.864(10)
C7 H7A 0.9800
C7 H7B 0.9800
C7 H7C 0.9800
C8 Si2 1.869(11)
C8 H8A 0.9800
C8 H8B 0.9800
C8 H8C 0.9800
C9 O2 1.155(11)
C9 W 2.005(11)
C10 O3 1.152(12)
C10 W 2.029(11)
C11 O4 1.152(10)
C11 W 2.037(10)
C12 O5 1.158(12)
C12 W 2.044(12)
C13 O6 1.162(10)
C13 W 2.026(10)
O1 P 1.612(6)
P W 2.476(3)
P H9 1.17(9)

loop_
_geom_torsion_atom_site_label_1
_geom_torsion_atom_site_label_2
_geom_torsion_atom_site_label_3
_geom_torsion_atom_site_label_4
_geom_torsion
C1 O1 P C2 156.4(8)
C1 O1 P W -67.6(8)
Si2 C2 P O1 43.7(5)
Si1 C2 P O1 -89.0(5)
Si2 C2 P W -90.3(5)
Si1 C2 P W 136.9(3)
P C2 Si1 C4 -67.5(6)
Si2 C2 Si1 C4 161.0(5)
P C2 Si1 C5 174.0(5)
Si2 C2 Si1 C5 42.6(7)
P C2 Si1 C3 53.7(6)
Si2 C2 Si1 C3 -77.8(6)
P C2 Si2 C6 -86.7(6)
Si1 C2 Si2 C6 43.2(6)
P C2 Si2 C7 152.8(5)
Si1 C2 Si2 C7 -77.3(6)
P C2 Si2 C8 36.5(6)
Si1 C2 Si2 C8 166.4(5)
O2 C9 W C13 27(100)
O2 C9 W C10 -63(100)
O2 C9 W C11 -151(100)
O2 C9 W C12 119(100)
O2 C9 W P 16(100)
O6 C13 W C9 -33(30)
O6 C13 W C10 60(30)
O6 C13 W C11 4(35)
O6 C13 W C12 -125(30)
O6 C13 W P 146(30)
O3 C10 W C9 -142(17)
O3 C10 W C13 129(17)
O3 C10 W C11 -54(17)
O3 C10 W C12 18(20)
O3 C10 W P 41(17)
O4 C11 W C9 34(23)
O4 C11 W C13 -2(28)
O4 C11 W C10 -59(23)
O4 C11 W C12 127(23)
O4 C11 W P -145(23)
O5 C12 W C9 -146(12)
O5 C12 W C13 -57(12)
O5 C12 W C10 54(14)
O5 C12 W C11 126(12)
O5 C12 W P 31(12)
O1 P W C9 87(6)
C2 P W C9 -148(6)
O1 P W C13 75.4(4)
C2 P W C13 -158.9(5)
O1 P W C10 166.2(4)
C2 P W C10 -68.1(5)
O1 P W C11 -106.7(4)
C2 P W C11 19.0(5)
O1 P W C12 -16.0(4)
C2 P W C12 109.7(5)
